data_2108478
loop_
_publ_author_name
'Sarma, Parishmita'
'Patir, Khemnath'
'Sarmah, Kashyap Kumar'
'Gogoi, Sonit Kumar'
'Thakuria, Ranjit'
'Das, Pranab Jyoti'

_publ_section_title
;
 Stimuli-responsive aggregation-induced fluorescence in a series of
 biphenyl-based Knoevenagel products: effects of substituent active
 methylene groups on \p--\p interactions
;
_journal_issue 5
_journal_name_full 'Acta Crystallographica Section B'
_journal_page_first
;
;
_journal_paper_doi 10.1107/S2052520619009156
_journal_volume 75
_journal_year 2019
_chemical_formula_moiety 'C19 H16 O4'
_chemical_formula_sum 'C19 H16 O4'
_chemical_formula_weight 308.32
_space_group_crystal_system orthorhombic
_space_group_IT_number 61
_space_group_name_Hall '-P 2ac 2ab'
_space_group_name_H-M_alt 'P b c a'
_symmetry_space_group_name_Hall '-P 2ac 2ab'
_symmetry_space_group_name_H-M 'P b c a'
_atom_sites_solution_hydrogens geom
_audit_creation_method SHELXL-2016/6
_cell_angle_alpha 90
_cell_angle_beta 90
_cell_angle_gamma 90
_cell_formula_units_Z 8
_cell_length_a 9.221(2)
_cell_length_b 9.847(2)
_cell_length_c 34.947(6)
_cell_measurement_reflns_used 1855
_cell_measurement_temperature 296(2)
_cell_measurement_theta_max 26.41
_cell_measurement_theta_min 2.50
_cell_volume 3173.2(11)
_computing_cell_refinement 'Bruker SAINT'
_computing_data_collection 'Bruker APEX2'
_computing_data_reduction 'Bruker SAINT'
_computing_molecular_graphics 'Bruker SHELXTL'
_computing_publication_material 'Bruker SHELXTL'
_computing_structure_refinement 'SHELXL-2016/6 (Sheldrick, 2016)'
_computing_structure_solution 'SHELXL-2016/6 (Sheldrick, 2016)'
_diffrn_ambient_temperature 296(2)
_diffrn_measured_fraction_theta_full 0.958
_diffrn_measured_fraction_theta_max 0.958
_diffrn_measurement_device_type 'Bruker APEX-II CCD'
_diffrn_measurement_method '\f and \w scans'
_diffrn_radiation_type MoK\a
_diffrn_radiation_wavelength 0.71073
_diffrn_reflns_av_R_equivalents 0.0755
_diffrn_reflns_av_unetI/netI 0.0799
_diffrn_reflns_Laue_measured_fraction_full 0.958
_diffrn_reflns_Laue_measured_fraction_max 0.958
_diffrn_reflns_limit_h_max 4
_diffrn_reflns_limit_h_min -10
_diffrn_reflns_limit_k_max 11
_diffrn_reflns_limit_k_min -11
_diffrn_reflns_limit_l_max 36
_diffrn_reflns_limit_l_min -34
_diffrn_reflns_number 9956
_diffrn_reflns_point_group_measured_fraction_full 0.958
_diffrn_reflns_point_group_measured_fraction_max 0.958
_diffrn_reflns_theta_full 24.993
_diffrn_reflns_theta_max 24.993
_diffrn_reflns_theta_min 2.331
_diffrn_source 'fine-focus sealed tube'
_exptl_absorpt_coefficient_mu 0.090
_exptl_absorpt_correction_type multi-scan
_exptl_absorpt_process_details 'Bruker AXS SADABS program'
_exptl_crystal_colour yellow
_exptl_crystal_density_diffrn 1.291
_exptl_crystal_description block
_exptl_crystal_F_000 1296
_exptl_crystal_size_max 0.290
_exptl_crystal_size_mid 0.140
_exptl_crystal_size_min 0.120
_exptl_transmission_factor_max 0.989
_exptl_transmission_factor_min 0.985
_refine_diff_density_max 0.491
_refine_diff_density_min -0.405
_refine_diff_density_rms 0.153
_refine_ls_extinction_coef 0.044(5)
_refine_ls_extinction_expression Fc^*^=kFc[1+0.001xFc^2^\l^3^/sin(2\q)]^-1/4^
_refine_ls_extinction_method 'SHELXL-2016/6 (Sheldrick 2016)'
_refine_ls_goodness_of_fit_ref 1.101
_refine_ls_hydrogen_treatment constr
_refine_ls_matrix_type full
_refine_ls_number_parameters 211
_refine_ls_number_reflns 2666
_refine_ls_number_restraints 0
_refine_ls_restrained_S_all 1.101
_refine_ls_R_factor_all 0.1394
_refine_ls_R_factor_gt 0.0832
_refine_ls_shift/su_max 0.000
_refine_ls_shift/su_mean 0.000
_refine_ls_structure_factor_coef Fsqd
_refine_ls_weighting_details 'w=1/[\s^2^(Fo^2^)+(0.1085P)^2^] where P=(Fo^2^+2Fc^2^)/3'
_refine_ls_weighting_scheme calc
_refine_ls_wR_factor_gt 0.1754
_refine_ls_wR_factor_ref 0.2187
_reflns_Friedel_coverage 0.000
_reflns_number_gt 1579
_reflns_number_total 2666
_reflns_threshold_expression 'I > 2\s(I)'
_cod_data_source_file rm5018sup1.cif
_cod_data_source_block 1c
_cod_original_cell_volume 3173.1(11)
_cod_database_code 2108478
_publcif_datablock.id {670a9a40-899a-4932-a1be-768a133ffb9b}

_shelx_shelxl_version_number 2016/6
_shelx_space_group_comment
;
The symmetry employed for this shelxl refinement is uniquely defined
by the following loop, which should always be used as a source of
symmetry information in preference to the above space-group names.
They are only intended as comments.
;
_shelx_estimated_absorpt_t_min 0.974
_shelx_estimated_absorpt_t_max 0.989
_exptl_absorpt_special_details 'Sheldrick,G.M.,2015,University of gottingen'
_publcif_info_exptl_table_max_cols 4
_publcif_info_exptl_table_use_headnotes n
_publcif_funding_html
;
;

loop_
_space_group_symop_operation_xyz
'x, y, z'
'x+1/2, -y+1/2, -z'
'-x, y+1/2, -z+1/2'
'-x+1/2, -y, z+1/2'
'-x, -y, -z'
'-x-1/2, y-1/2, z'
'x, -y-1/2, z-1/2'
'x-1/2, y, -z-1/2'

loop_
_atom_site_label
_atom_site_type_symbol
_atom_site_fract_x
_atom_site_fract_y
_atom_site_fract_z
_atom_site_U_iso_or_equiv
_atom_site_adp_type
_atom_site_occupancy
_atom_site_site_symmetry_order
_atom_site_calc_flag
_atom_site_refinement_flags_posn
_atom_site_refinement_flags_adp
C1 C 0.0997(4) 0.1684(3) 0.16936(9) 0.0399(10) Uani 1 1 d . .
C2 C 0.0467(5) 0.2609(4) 0.19616(11) 0.0525(11) Uani 1 1 d . .
H2 H 0.001824 0.339663 0.187504 0.063 Uiso 1 1 calc R U
C3 C 0.0586(5) 0.2397(4) 0.23505(11) 0.0541(12) Uani 1 1 d . .
H3 H 0.019757 0.303231 0.251852 0.065 Uiso 1 1 calc R U
C4 C 0.1269(4) 0.1263(4) 0.24954(10) 0.0429(10) Uani 1 1 d . .
C5 C 0.1403(4) 0.1015(4) 0.29128(11) 0.0463(10) Uani 1 1 d . .
C6 C 0.0397(6) 0.1547(4) 0.31684(12) 0.0691(14) Uani 1 1 d . .
H6 H -0.035760 0.208283 0.307691 0.083 Uiso 1 1 calc R U
C7 C 0.0500(7) 0.1291(5) 0.35575(13) 0.0860(18) Uani 1 1 d . .
H7 H -0.018567 0.165176 0.372400 0.103 Uiso 1 1 calc R U
C8 C 0.1606(7) 0.0511(6) 0.36976(13) 0.0778(16) Uani 1 1 d . .
H8 H 0.166926 0.033643 0.395859 0.093 Uiso 1 1 calc R U
C9 C 0.2609(6) -0.0007(5) 0.34553(13) 0.0745(15) Uani 1 1 d . .
H9 H 0.336788 -0.052792 0.355123 0.089 Uiso 1 1 calc R U
C10 C 0.2512(5) 0.0235(5) 0.30611(12) 0.0644(13) Uani 1 1 d . .
H10 H 0.320381 -0.013318 0.289755 0.077 Uiso 1 1 calc R U
C11 C 0.1818(5) 0.0337(4) 0.22304(11) 0.0564(12) Uani 1 1 d . .
H11 H 0.229173 -0.043623 0.231838 0.068 Uiso 1 1 calc R U
C12 C 0.1677(5) 0.0534(4) 0.18431(12) 0.0586(13) Uani 1 1 d . .
H12 H 0.204465 -0.011541 0.167606 0.070 Uiso 1 1 calc R U
C13 C 0.0787(4) 0.2020(4) 0.12939(10) 0.0418(10) Uani 1 1 d . .
H13 H 0.042312 0.289302 0.126168 0.050 Uiso 1 1 calc R U
C14 C 0.0987(4) 0.1383(3) 0.09587(10) 0.0385(9) Uani 1 1 d . .
C15 C 0.0632(5) 0.2181(4) 0.06143(10) 0.0441(10) Uani 1 1 d . .
C16 C 0.2281(5) 0.0700(4) 0.02827(10) 0.0455(10) Uani 1 1 d . .
C17 C 0.1414(5) -0.0042(4) 0.09000(11) 0.0465(10) Uani 1 1 d . .
C18 C 0.2297(5) 0.0065(5) -0.01085(11) 0.0650(13) Uani 1 1 d . .
H18A H 0.136116 -0.031726 -0.016266 0.097 Uiso 1 1 calc R U
H18B H 0.301692 -0.063908 -0.011630 0.097 Uiso 1 1 calc R U
H18C H 0.252298 0.074399 -0.029624 0.097 Uiso 1 1 calc R U
C19 C 0.3703(4) 0.1304(4) 0.04038(11) 0.0510(11) Uani 1 1 d . .
H19A H 0.400940 0.196167 0.021788 0.076 Uiso 1 1 calc R U
H19B H 0.441805 0.059837 0.042293 0.076 Uiso 1 1 calc R U
H19C H 0.359171 0.173733 0.064810 0.076 Uiso 1 1 calc R U
O1 O 0.1853(3) -0.0365(2) 0.05428(7) 0.0515(8) Uani 1 1 d . .
O2 O 0.1308(4) -0.0946(3) 0.11254(8) 0.0715(11) Uani 1 1 d . .
O3 O -0.0126(3) 0.3171(3) 0.06076(7) 0.0634(9) Uani 1 1 d . .
O4 O 0.1162(3) 0.1719(3) 0.02771(6) 0.0496(8) Uani 1 1 d . .

loop_
_atom_site_aniso_label
_atom_site_aniso_U_11
_atom_site_aniso_U_22
_atom_site_aniso_U_33
_atom_site_aniso_U_23
_atom_site_aniso_U_13
_atom_site_aniso_U_12
C1 0.044(2) 0.032(2) 0.044(2) -0.0025(17) 0.0048(18) -0.0002(17)
C2 0.073(3) 0.027(2) 0.057(3) 0.0001(18) -0.005(2) 0.006(2)
C3 0.083(3) 0.039(2) 0.041(2) -0.0082(18) 0.009(2) -0.003(2)
C4 0.043(2) 0.039(2) 0.046(2) 0.0028(18) 0.0070(18) -0.0070(19)
C5 0.050(3) 0.043(2) 0.046(3) -0.0004(19) 0.004(2) -0.012(2)
C6 0.091(4) 0.054(3) 0.063(3) 0.000(2) 0.012(3) 0.015(3)
C7 0.143(6) 0.072(3) 0.043(3) 0.001(3) 0.025(3) 0.009(4)
C8 0.110(5) 0.081(4) 0.043(3) 0.009(3) 0.003(3) -0.017(3)
C9 0.068(4) 0.101(4) 0.054(3) 0.015(3) -0.012(3) -0.008(3)
C10 0.049(3) 0.088(3) 0.056(3) 0.006(2) -0.003(2) -0.003(3)
C11 0.063(3) 0.058(3) 0.049(3) 0.003(2) 0.003(2) 0.025(2)
C12 0.066(3) 0.065(3) 0.045(3) -0.002(2) 0.009(2) 0.023(2)
C13 0.044(3) 0.033(2) 0.049(2) -0.0006(18) 0.0029(18) 0.0026(17)
C14 0.043(2) 0.032(2) 0.041(2) 0.0039(17) 0.0037(17) 0.0005(17)
C15 0.050(3) 0.040(2) 0.043(2) -0.0023(19) 0.0002(19) -0.003(2)
C16 0.054(3) 0.033(2) 0.050(2) -0.0031(18) 0.0061(19) -0.0069(19)
C17 0.060(3) 0.034(2) 0.046(2) 0.002(2) 0.005(2) -0.0071(19)
C18 0.071(3) 0.066(3) 0.058(3) -0.019(2) 0.015(2) -0.017(2)
C19 0.050(3) 0.038(2) 0.066(3) -0.0008(19) 0.008(2) -0.0030(19)
O1 0.068(2) 0.0313(15) 0.0551(17) -0.0052(12) 0.0168(14) -0.0073(13)
O2 0.118(3) 0.0352(17) 0.0608(18) 0.0095(15) 0.0168(17) -0.0001(17)
O3 0.076(2) 0.0542(19) 0.0599(19) 0.0071(14) -0.0019(15) 0.0273(17)
O4 0.0535(18) 0.0541(17) 0.0410(16) 0.0016(12) -0.0029(13) 0.0017(14)

loop_
_atom_type_symbol
_atom_type_description
_atom_type_scat_dispersion_real
_atom_type_scat_dispersion_imag
_atom_type_scat_source
C C 0.0033 0.0016 'International Tables Vol C Tables 4.2.6.8 and 6.1.1.4'
H H 0.0000 0.0000 'International Tables Vol C Tables 4.2.6.8 and 6.1.1.4'
O O 0.0106 0.0060 'International Tables Vol C Tables 4.2.6.8 and 6.1.1.4'

loop_
_geom_angle_atom_site_label_1
_geom_angle_atom_site_label_2
_geom_angle_atom_site_label_3
_geom_angle
C2 C1 C12 115.8(3)
C2 C1 C13 116.9(3)
C12 C1 C13 127.3(3)
C3 C2 C1 122.3(3)
C3 C2 H2 118.8
C1 C2 H2 118.8
C4 C3 C2 121.4(4)
C4 C3 H3 119.3
C2 C3 H3 119.3
C3 C4 C11 116.8(3)
C3 C4 C5 122.2(3)
C11 C4 C5 121.0(3)
C10 C5 C6 117.6(4)
C10 C5 C4 121.5(4)
C6 C5 C4 121.0(4)
C7 C6 C5 121.1(5)
C7 C6 H6 119.5
C5 C6 H6 119.5
C8 C7 C6 120.3(5)
C8 C7 H7 119.8
C6 C7 H7 119.8
C9 C8 C7 119.8(5)
C9 C8 H8 120.1
C7 C8 H8 120.1
C8 C9 C10 120.5(5)
C8 C9 H9 119.8
C10 C9 H9 119.8
C5 C10 C9 120.8(4)
C5 C10 H10 119.6
C9 C10 H10 119.6
C12 C11 C4 121.8(4)
C12 C11 H11 119.1
C4 C11 H11 119.1
C11 C12 C1 121.7(4)
C11 C12 H12 119.1
C1 C12 H12 119.1
C14 C13 C1 135.8(3)
C14 C13 H13 112.1
C1 C13 H13 112.1
C13 C14 C17 127.2(3)
C13 C14 C15 115.7(3)
C17 C14 C15 117.0(3)
O3 C15 O4 117.8(3)
O3 C15 C14 125.3(3)
O4 C15 C14 116.8(3)
O4 C16 O1 108.6(3)
O4 C16 C19 110.7(3)
O1 C16 C19 110.4(3)
O4 C16 C18 106.6(3)
O1 C16 C18 105.8(3)
C19 C16 C18 114.4(3)
O2 C17 O1 117.4(3)
O2 C17 C14 126.7(4)
O1 C17 C14 115.7(3)
C16 C18 H18A 109.5
C16 C18 H18B 109.5
H18A C18 H18B 109.5
C16 C18 H18C 109.5
H18A C18 H18C 109.5
H18B C18 H18C 109.5
C16 C19 H19A 109.5
C16 C19 H19B 109.5
H19A C19 H19B 109.5
C16 C19 H19C 109.5
H19A C19 H19C 109.5
H19B C19 H19C 109.5
C17 O1 C16 119.6(3)
C15 O4 C16 118.7(3)

loop_
_geom_bond_atom_site_label_1
_geom_bond_atom_site_label_2
_geom_bond_distance
C1 C2 1.394(5)
C1 C12 1.396(5)
C1 C13 1.448(5)
C2 C3 1.380(5)
C2 H2 0.9300
C3 C4 1.378(5)
C3 H3 0.9300
C4 C11 1.395(5)
C4 C5 1.484(5)
C5 C10 1.380(6)
C5 C6 1.390(6)
C6 C7 1.386(6)
C6 H6 0.9300
C7 C8 1.368(7)
C7 H7 0.9300
C8 C9 1.353(7)
C8 H8 0.9300
C9 C10 1.401(6)
C9 H9 0.9300
C10 H10 0.9300
C11 C12 1.373(5)
C11 H11 0.9300
C12 H12 0.9300
C13 C14 1.342(5)
C13 H13 0.9300
C14 C17 1.472(5)
C14 C15 1.474(5)
C15 O3 1.200(4)
C15 O4 1.354(4)
C16 O4 1.439(5)
C16 O1 1.443(4)
C16 C19 1.501(5)
C16 C18 1.504(5)
C17 O2 1.192(4)
C17 O1 1.350(4)
C18 H18A 0.9600
C18 H18B 0.9600
C18 H18C 0.9600
C19 H19A 0.9600
C19 H19B 0.9600
C19 H19C 0.9600

loop_
_publcif_info_tables.block_id
_publcif_info_tables.reference_item
{b727a3d9-4b77-40a1-ac88-29425072ca92} '_publcif_info_datablock.publ_exptl'

loop_
_publcif_info_cif.paper_type
CB

loop_
_publcif_info_datablock.id
_publcif_info_datablock.publ_exptl
_publcif_info_datablock.publ_geom
_publcif_info_datablock.structure
{b727a3d9-4b77-40a1-ac88-29425072ca92} y y y
{c9365ca3-d8a5-40ca-8458-7c34a5a40b7a} y y y
{670a9a40-899a-4932-a1be-768a133ffb9b} y y y

loop_
_publcif_info_exptl_table_extra_item
sin_theta_over_lambda_max
